data_7216849
loop_
_publ_author_name
'Hu, Fei-Long'
'Wang, Shu-Long'
'Wu, Bing'
'Yu, Hong'
'Wang, Fan'
'Lang, Jian-Ping'

_publ_section_title
;
 Ligand geometry-directed assembly of seven entangled coordination
 polymers
;
_journal_issue 28
_journal_name_full CrystEngComm
_journal_page_first 6354
_journal_paper_doi 10.1039/c3ce42545b
_journal_volume 16
_journal_year 2014
_chemical_formula_sum 'C132 H90 Co5 N6 O32'
_chemical_formula_weight 2566.75
_space_group_IT_number 2
_symmetry_cell_setting triclinic
_symmetry_space_group_name_Hall '-P 1'
_symmetry_space_group_name_H-M 'P -1'
_atom_sites_solution_hydrogens geom
_atom_sites_solution_primary direct
_atom_sites_solution_secondary difmap
_audit_creation_method SHELXL-97
_audit_update_record
;
2014-01-24 # Formatted by publCIF
;
_cell_angle_alpha 89.58(3)
_cell_angle_beta 75.03(3)
_cell_angle_gamma 77.58(3)
_cell_formula_units_Z 1
_cell_length_a 12.268(3)
_cell_length_b 14.467(3)
_cell_length_c 17.269(4)
_cell_measurement_reflns_used 9978
_cell_measurement_temperature 293(2)
_cell_measurement_theta_max 27.5359
_cell_measurement_theta_min 3.0200
_cell_volume 2887.8(13)
_computing_cell_refinement 'ApexII (Bruker, 2011)'
_computing_data_collection 'ApexII (Bruker, 2011)'
_computing_data_reduction 'ApexII (Bruker, 2011)'
_computing_molecular_graphics 'SHELXL-97 (Sheldrick, 2008)'
_computing_publication_material 'publCIF (Westrip, 2010)'
_computing_structure_refinement 'SHELXL-97 (Sheldrick, 2008)'
_computing_structure_solution 'SHELXS-97 (Sheldrick, 2008)'
_diffrn_ambient_temperature 293(2)
_diffrn_measured_fraction_theta_full 0.990
_diffrn_measured_fraction_theta_max 0.990
_diffrn_measurement_device_type 'Bruker ApexII'
_diffrn_measurement_method 'phi and omega scans'
_diffrn_radiation_monochromator graphite
_diffrn_radiation_source 'fine-focus sealed tube'
_diffrn_radiation_type MoK\a
_diffrn_radiation_wavelength 0.71073
_diffrn_reflns_av_R_equivalents 0.0517
_diffrn_reflns_av_sigmaI/netI 0.0803
_diffrn_reflns_limit_h_max 14
_diffrn_reflns_limit_h_min -14
_diffrn_reflns_limit_k_max 15
_diffrn_reflns_limit_k_min -17
_diffrn_reflns_limit_l_max 20
_diffrn_reflns_limit_l_min -20
_diffrn_reflns_number 23145
_diffrn_reflns_theta_full 25.01
_diffrn_reflns_theta_max 25.01
_diffrn_reflns_theta_min 3.02
_diffrn_standards_decay_% 0
_diffrn_standards_interval_count 0
_diffrn_standards_interval_time 0
_diffrn_standards_number 0
_exptl_absorpt_coefficient_mu 0.789
_exptl_absorpt_correction_T_max 0.8582
_exptl_absorpt_correction_T_min 0.8518
_exptl_absorpt_correction_type multi-scan
_exptl_absorpt_process_details 'SADABS, (Sheldrick 2008)'
_exptl_crystal_colour Green
_exptl_crystal_density_diffrn 1.476
_exptl_crystal_density_method 'not measured'
_exptl_crystal_description Block
_exptl_crystal_F_000 1315
_exptl_crystal_size_max 0.21
_exptl_crystal_size_mid 0.20
_exptl_crystal_size_min 0.20
_refine_diff_density_max 1.447
_refine_diff_density_min -1.308
_refine_diff_density_rms 0.082
_refine_ls_extinction_method none
_refine_ls_goodness_of_fit_ref 1.128
_refine_ls_hydrogen_treatment constr
_refine_ls_matrix_type full
_refine_ls_number_parameters 824
_refine_ls_number_reflns 10078
_refine_ls_number_restraints 160
_refine_ls_restrained_S_all 1.122
_refine_ls_R_factor_all 0.1203
_refine_ls_R_factor_gt 0.0857
_refine_ls_shift/su_max 0.001
_refine_ls_shift/su_mean 0.000
_refine_ls_structure_factor_coef Fsqd
_refine_ls_weighting_details 'calc w=1/[\s^2^(Fo^2^)+(0.0782P)^2^+4.6932P] where P=(Fo^2^+2Fc^2^)/3'
_refine_ls_weighting_scheme calc
_refine_ls_wR_factor_gt 0.1844
_refine_ls_wR_factor_ref 0.2051
_reflns_number_gt 7331
_reflns_number_total 10078
_reflns_threshold_expression >2sigma(I)
_cod_data_source_file c3ce42545b2.cif
_cod_data_source_block 6
_cod_depositor_comments
;
The following automatic conversions were performed:

'_symmetry_cell_setting' value 'Triclinic' changed to 'triclinic'
according to
/usr/data/users/saulius/crontab/automatic-downloads/rss-feeds/RSC/lib/dictionaries/cif_core.dic
dictionary named 'cif_core.dic' version 2.4.2 from 2011-04-26.

Automatic conversion script
Id: cif_fix_values 2281 2013-09-26 08:29:07Z andrius 
;
_cod_original_cell_volume 2887.9(10)
_cod_original_sg_symbol_H-M P-1
_cod_database_code 7216849

loop_
_symmetry_equiv_pos_as_xyz
'x, y, z'
'-x, -y, -z'

loop_
_atom_site_label
_atom_site_type_symbol
_atom_site_fract_x
_atom_site_fract_y
_atom_site_fract_z
_atom_site_U_iso_or_equiv
_atom_site_adp_type
_atom_site_occupancy
_atom_site_symmetry_multiplicity
_atom_site_calc_flag
_atom_site_refinement_flags
_atom_site_disorder_assembly
_atom_site_disorder_group
Co1 Co 0.82224(6) 0.36556(5) 0.86845(4) 0.0327(2) Uani 1 1 d . . .
Co2 Co 0.96112(6) 0.30759(5) 0.68757(4) 0.0344(2) Uani 1 1 d . . .
Co3 Co 0.0000 1.0000 0.5000 0.1272(10) Uani 1 2 d S . .
N1 N 1.0914(4) 0.3050(3) 0.5873(3) 0.0376(11) Uani 1 1 d . . .
N2 N 0.7074(4) 0.3275(3) 0.9722(3) 0.0353(11) Uani 1 1 d . . .
O1 O 0.1037(9) 1.0741(4) 0.5451(7) 0.208(6) Uani 1 1 d . A .
H1C H 0.1678 1.0681 0.5136 0.249 Uiso 1 1 d R . .
H1B H 0.0444 1.0761 0.5859 0.249 Uiso 1 1 d R . .
O2 O 0.0735(7) 0.8759(4) 0.5461(5) 0.133(3) Uani 1 1 d . A .
O3 O 0.2278(4) 0.9124(3) 0.5709(3) 0.0599(12) Uani 1 1 d . A .
O4 O 0.2967(4) 0.4725(3) 0.6401(4) 0.0732(16) Uani 1 1 d . . .
O5 O 0.8102(3) 0.3185(3) 0.6648(2) 0.0500(11) Uani 1 1 d . . .
O6 O 0.7191(4) 0.3511(3) 0.7946(2) 0.0507(11) Uani 1 1 d . . .
O7 O 1.0014(4) 0.1811(3) 0.7285(2) 0.0486(11) Uani 1 1 d . . .
O8 O 0.9133(3) 0.2271(2) 0.8564(2) 0.0428(10) Uani 1 1 d . . .
O9 O 0.7436(3) 0.5133(3) 0.8929(2) 0.0420(10) Uani 1 1 d . . .
O10 O 0.8747(3) 0.4436(3) 0.9516(2) 0.0394(9) Uani 1 1 d . . .
O11 O 0.9249(4) 0.4835(3) 0.6725(2) 0.0471(11) Uani 1 1 d . . .
O12 O 0.9642(3) 0.3979(2) 0.7719(2) 0.0352(9) Uani 1 1 d . . .
O13 O 1.0387(4) 0.7847(3) 0.8913(3) 0.0552(12) Uani 1 1 d . . .
O14 O 0.7732(4) 0.8600(3) 1.1092(3) 0.0680(14) Uani 1 1 d . . .
O15 O 0.4264(5) 0.8761(4) 1.4531(4) 0.0860(18) Uani 1 1 d . . .
H15 H 0.3638 0.8946 1.4861 0.129 Uiso 1 1 calc R . .
O16 O 0.4205(5) 1.0291(3) 1.4396(3) 0.0852(18) Uani 1 1 d . . .
C1 C 1.1994(5) 0.2543(4) 0.5765(4) 0.0477(16) Uani 1 1 d . . .
H1A H 1.2178 0.2171 0.6175 0.057 Uiso 1 1 calc R . .
C2 C 1.2853(5) 0.2551(4) 0.5059(4) 0.0477(16) Uani 1 1 d . . .
H2 H 1.3598 0.2196 0.5008 0.057 Uiso 1 1 calc R . .
C3 C 1.2607(5) 0.3083(4) 0.4434(3) 0.0364(13) Uani 1 1 d . . .
C4 C 1.1472(5) 0.3616(4) 0.4555(3) 0.0429(15) Uani 1 1 d . . .
H4 H 1.1264 0.3991 0.4155 0.051 Uiso 1 1 calc R . .
C5 C 1.0670(5) 0.3579(4) 0.5270(3) 0.0411(14) Uani 1 1 d . . .
H5 H 0.9921 0.3937 0.5341 0.049 Uiso 1 1 calc R . .
C6 C 1.3457(5) 0.3106(4) 0.3651(3) 0.0397(14) Uani 1 1 d . . .
C7 C 1.4346(5) 0.2334(4) 0.3334(4) 0.0454(15) Uani 1 1 d . . .
H7 H 1.4460 0.1803 0.3634 0.054 Uiso 1 1 calc R . .
C8 C 1.5071(5) 0.2346(4) 0.2568(3) 0.0429(15) Uani 1 1 d . . .
H8 H 1.5660 0.1818 0.2364 0.052 Uiso 1 1 calc R . .
C9 C 1.4935(5) 0.3123(4) 0.2105(3) 0.0364(13) Uani 1 1 d . . .
C10 C 1.4048(5) 0.3910(4) 0.2434(4) 0.0457(15) Uani 1 1 d . . .
H10 H 1.3940 0.4445 0.2138 0.055 Uiso 1 1 calc R . .
C11 C 1.3335(5) 0.3897(4) 0.3194(3) 0.0469(16) Uani 1 1 d . . .
H11 H 1.2759 0.4431 0.3406 0.056 Uiso 1 1 calc R . .
C12 C 1.6822(5) 0.2675(4) 0.1036(3) 0.0428(15) Uani 1 1 d . . .
H12 H 1.7147 0.2293 0.1390 0.051 Uiso 1 1 calc R . .
C13 C 1.5674(5) 0.3153(4) 0.1280(3) 0.0346(13) Uani 1 1 d . . .
C14 C 1.5264(5) 0.3681(4) 0.0705(3) 0.0445(15) Uani 1 1 d . . .
H14 H 1.4497 0.4013 0.0831 0.053 Uiso 1 1 calc R . .
C15 C 0.7491(5) 0.2758(4) 1.0271(3) 0.0418(14) Uani 1 1 d . . .
H15A H 0.8265 0.2442 1.0132 0.050 Uiso 1 1 calc R . .
C16 C 0.5961(5) 0.3725(5) 0.9954(3) 0.0454(15) Uani 1 1 d . . .
H16 H 0.5645 0.4088 0.9586 0.054 Uiso 1 1 calc R . .
C17 C 0.4590(7) 0.9486(5) 1.4149(5) 0.066(2) Uani 1 1 d . . .
C18 C 0.5490(6) 0.9195(5) 1.3369(4) 0.0575(18) Uani 1 1 d . . .
C19 C 0.6157(6) 0.9809(5) 1.3006(5) 0.063(2) Uani 1 1 d . . .
H19 H 0.6101 1.0378 1.3277 0.076 Uiso 1 1 calc R . .
C20 C 0.6902(6) 0.9604(5) 1.2255(5) 0.064(2) Uani 1 1 d . . .
H20 H 0.7351 1.0025 1.2018 0.077 Uiso 1 1 calc R . .
C21 C 0.6971(6) 0.8748(4) 1.1853(4) 0.0544(18) Uani 1 1 d . . .
C22 C 0.6336(7) 0.8126(5) 1.2207(5) 0.078(3) Uani 1 1 d . . .
H22 H 0.6393 0.7555 1.1940 0.094 Uiso 1 1 calc R . .
C23 C 0.5613(7) 0.8344(5) 1.2958(5) 0.074(2) Uani 1 1 d . . .
H23 H 0.5190 0.7910 1.3201 0.089 Uiso 1 1 calc R . .
C24 C 0.7809(6) 0.7754(4) 1.0664(4) 0.0547(18) Uani 1 1 d . . .
C25 C 0.8596(6) 0.6948(5) 1.0772(4) 0.0558(18) Uani 1 1 d . . .
H25 H 0.9065 0.6965 1.1115 0.067 Uiso 1 1 calc R . .
C26 C 0.8655(6) 0.6121(4) 1.0351(4) 0.0488(16) Uani 1 1 d . . .
H26 H 0.9174 0.5571 1.0413 0.059 Uiso 1 1 calc R . .
C27 C 0.7966(5) 0.6094(4) 0.9846(3) 0.0390(14) Uani 1 1 d . . .
C28 C 0.7234(6) 0.6926(5) 0.9715(5) 0.064(2) Uani 1 1 d . . .
H28 H 0.6800 0.6925 0.9346 0.077 Uiso 1 1 calc R . .
C29 C 0.7162(6) 0.7754(5) 1.0140(5) 0.068(2) Uani 1 1 d . . .
H29 H 0.6667 0.8311 1.0064 0.081 Uiso 1 1 calc R . .
C30 C 0.8063(5) 0.5177(4) 0.9402(3) 0.0349(13) Uani 1 1 d . . .
C31 C 0.9558(6) 0.9462(4) 0.9223(4) 0.0556(18) Uani 1 1 d . . .
H31 H 0.9237 0.9308 0.9744 0.067 Uiso 1 1 calc R . .
C32 C 1.0191(5) 0.8770(4) 0.8654(4) 0.0415(15) Uani 1 1 d . . .
C33 C 1.0656(6) 0.8989(4) 0.7884(4) 0.0542(18) Uani 1 1 d . . .
H33 H 1.1080 0.8508 0.7501 0.065 Uiso 1 1 calc R . .
C34 C 1.0199(5) 0.7136(4) 0.8472(4) 0.0426(14) Uani 1 1 d . . .
C35 C 0.9421(6) 0.7285(4) 0.8012(4) 0.0517(17) Uani 1 1 d . . .
H35 H 0.9039 0.7898 0.7949 0.062 Uiso 1 1 calc R . .
C36 C 0.9207(6) 0.6525(4) 0.7644(4) 0.0487(16) Uani 1 1 d . . .
H36 H 0.8699 0.6628 0.7319 0.058 Uiso 1 1 calc R . .
C37 C 0.9750(5) 0.5607(4) 0.7757(3) 0.0358(13) Uani 1 1 d . . .
C38 C 1.0522(5) 0.5463(4) 0.8214(4) 0.0438(15) Uani 1 1 d . . .
H38 H 1.0894 0.4849 0.8286 0.053 Uiso 1 1 calc R . .
C39 C 1.0753(5) 0.6223(4) 0.8572(4) 0.0448(15) Uani 1 1 d . . .
H39 H 1.1282 0.6120 0.8880 0.054 Uiso 1 1 calc R . .
C40 C 0.9523(5) 0.4783(4) 0.7368(3) 0.0356(13) Uani 1 1 d . . .
C41 C 0.7197(5) 0.3442(4) 0.7218(4) 0.0415(14) Uani 1 1 d . . .
C42 C 0.6058(5) 0.3709(4) 0.7005(4) 0.0396(14) Uani 1 1 d . . .
C43 C 0.6035(6) 0.3738(5) 0.6208(4) 0.0563(18) Uani 1 1 d . . .
H43 H 0.6712 0.3526 0.5804 0.068 Uiso 1 1 calc R . .
C44 C 0.4995(7) 0.4086(5) 0.6015(5) 0.067(2) Uani 1 1 d . . .
H44 H 0.4975 0.4110 0.5480 0.080 Uiso 1 1 calc R . .
C45 C 0.4014(6) 0.4389(4) 0.6604(5) 0.0560(18) Uani 1 1 d . . .
C46 C 0.4013(6) 0.4335(5) 0.7391(5) 0.0594(19) Uani 1 1 d . . .
H46 H 0.3326 0.4524 0.7791 0.071 Uiso 1 1 calc R . .
C47 C 0.5037(5) 0.3997(5) 0.7591(4) 0.0511(16) Uani 1 1 d . . .
H47 H 0.5039 0.3964 0.8128 0.061 Uiso 1 1 calc R . .
C48 C 0.2714(6) 0.5663(4) 0.6214(4) 0.0504(16) Uani 1 1 d . . .
C49 C 0.3349(6) 0.6324(5) 0.6303(5) 0.062(2) Uani 1 1 d . . .
H49 H 0.4000 0.6141 0.6497 0.075 Uiso 1 1 calc R . .
C50 C 0.3025(6) 0.7243(5) 0.6108(4) 0.0561(17) Uani 1 1 d . . .
H50 H 0.3473 0.7673 0.6153 0.067 Uiso 1 1 calc R . .
C51 C 0.2030(6) 0.7540(5) 0.5843(4) 0.0506(16) Uani 1 1 d . A .
C52 C 0.1401(6) 0.6871(5) 0.5771(4) 0.0598(19) Uani 1 1 d . . .
H52 H 0.0733 0.7056 0.5597 0.072 Uiso 1 1 calc R . .
C53 C 0.1733(6) 0.5948(5) 0.5948(4) 0.0563(18) Uani 1 1 d . . .
H53 H 0.1298 0.5513 0.5890 0.068 Uiso 1 1 calc R . .
C54 C 0.1673(7) 0.8546(5) 0.5655(5) 0.067(2) Uani 1 1 d . . .
C55 C 0.9650(5) 0.1648(4) 0.8021(4) 0.0383(14) Uani 1 1 d . . .
C56 C 0.9853(5) 0.0636(4) 0.8236(3) 0.0351(13) Uani 1 1 d . . .
C57 C 1.0497(6) -0.0080(4) 0.7673(4) 0.0498(16) Uani 1 1 d . . .
H57 H 1.0824 0.0067 0.7151 0.060 Uiso 1 1 calc R . .
C58 C 0.9399(6) 0.0403(4) 0.9011(4) 0.0537(18) Uani 1 1 d . . .
H58 H 0.8980 0.0881 0.9398 0.064 Uiso 1 1 calc R . .
N3 N -0.1230(10) 1.0038(8) 0.5965(7) 0.108(3) Uani 0.50 1 d PGU A -1
C59 C -0.1634(12) 1.0889(6) 0.6422(8) 0.108(3) Uani 0.50 1 d PGU A -1
H59 H -0.1387 1.1429 0.6225 0.130 Uiso 0.50 1 calc PR A -1
C60 C -0.2408(13) 1.0931(6) 0.7174(9) 0.116(5) Uani 0.50 1 d PGU A -1
H60 H -0.2679 1.1499 0.7480 0.139 Uiso 0.50 1 calc PR A -1
C61 C -0.2778(13) 1.0122(8) 0.7469(8) 0.126(7) Uani 0.50 1 d PGU A -1
C62 C -0.2374(12) 0.9272(6) 0.7012(9) 0.110(5) Uani 0.50 1 d PGU A -1
H62 H -0.2621 0.8732 0.7209 0.132 Uiso 0.50 1 calc PR A -1
C63 C -0.1600(11) 0.9230(5) 0.6259(8) 0.108(3) Uani 0.50 1 d PGU A -1
H63 H -0.1330 0.8661 0.5953 0.130 Uiso 0.50 1 calc PR A -1
C64 C -0.3708(15) 1.0082(11) 0.8438(9) 0.118(5) Uani 0.50 1 d PGU A -1
C65 C -0.3582(13) 1.0608(9) 0.9067(12) 0.137(7) Uani 0.50 1 d PGU A -1
H65 H -0.3050 1.0994 0.8968 0.164 Uiso 0.50 1 calc PR A -1
C66 C -0.4251(17) 1.0557(12) 0.9843(10) 0.135(6) Uani 0.50 1 d PGU A -1
H66 H -0.4167 1.0909 1.0264 0.162 Uiso 0.50 1 calc PR A -1
C67 C -0.5046(18) 0.9980(15) 0.9990(10) 0.133(5) Uani 0.50 1 d PGU A -1
C68 C -0.5173(14) 0.9454(12) 0.9362(12) 0.129(6) Uani 0.50 1 d PGU A -1
H68 H -0.5705 0.9068 0.9460 0.155 Uiso 0.50 1 calc PR A -1
C69 C -0.4504(15) 0.9505(9) 0.8585(10) 0.132(6) Uani 0.50 1 d PGU A -1
H69 H -0.4588 0.9153 0.8165 0.159 Uiso 0.50 1 calc PR A -1
C70 C -0.5818(15) 0.9916(14) 1.0897(11) 0.134(6) Uani 0.50 1 d PGU A -1
C71 C -0.6156(18) 1.0683(10) 1.1451(15) 0.176(8) Uani 0.50 1 d PGU A -1
H71 H -0.5928 1.1247 1.1308 0.211 Uiso 0.50 1 calc PR A -1
C72 C -0.6836(18) 1.0607(14) 1.2219(13) 0.183(9) Uani 0.50 1 d PGU A -1
H72 H -0.7062 1.1120 1.2590 0.219 Uiso 0.50 1 calc PR A -1
N4 N -0.7178(14) 0.9764(19) 1.2433(11) 0.192(10) Uani 0.50 1 d PGU A -1
C73 C -0.6840(17) 0.8997(13) 1.1879(16) 0.184(9) Uani 0.50 1 d PGU A -1
H73 H -0.7069 0.8433 1.2022 0.221 Uiso 0.50 1 calc PR A -1
C74 C -0.6160(17) 0.9073(11) 1.1111(14) 0.181(9) Uani 0.50 1 d PGU A -1
H74 H -0.5934 0.8560 1.0740 0.217 Uiso 0.50 1 calc PR A -1

loop_
_atom_site_aniso_label
_atom_site_aniso_U_11
_atom_site_aniso_U_22
_atom_site_aniso_U_33
_atom_site_aniso_U_23
_atom_site_aniso_U_13
_atom_site_aniso_U_12
Co1 0.0361(4) 0.0259(4) 0.0310(4) 0.0042(3) -0.0033(3) -0.0026(3)
Co2 0.0384(4) 0.0271(4) 0.0312(4) 0.0037(3) -0.0005(3) -0.0040(3)
Co3 0.173(2) 0.0431(10) 0.228(3) 0.0339(13) -0.162(2) -0.0257(11)
N1 0.043(3) 0.037(3) 0.031(2) 0.009(2) -0.005(2) -0.008(2)
N2 0.030(2) 0.037(3) 0.034(2) 0.007(2) -0.002(2) -0.005(2)
O1 0.275(11) 0.053(4) 0.414(15) 0.057(6) -0.289(12) -0.052(6)
O2 0.156(7) 0.056(4) 0.247(9) 0.049(5) -0.156(7) -0.031(4)
O3 0.078(3) 0.038(3) 0.069(3) 0.006(2) -0.028(3) -0.014(2)
O4 0.058(3) 0.046(3) 0.133(5) 0.030(3) -0.053(3) -0.014(2)
O5 0.042(2) 0.054(3) 0.052(3) -0.001(2) -0.009(2) -0.010(2)
O6 0.051(3) 0.060(3) 0.047(3) 0.007(2) -0.022(2) -0.012(2)
O7 0.066(3) 0.021(2) 0.044(2) 0.0077(18) 0.003(2) 0.0002(19)
O8 0.055(2) 0.020(2) 0.042(2) 0.0025(18) 0.000(2) 0.0018(18)
O9 0.042(2) 0.033(2) 0.048(2) -0.0008(18) -0.013(2) -0.0007(18)
O10 0.042(2) 0.030(2) 0.040(2) -0.0009(17) -0.0101(18) 0.0045(18)
O11 0.070(3) 0.033(2) 0.040(2) 0.0047(18) -0.019(2) -0.010(2)
O12 0.048(2) 0.0196(19) 0.032(2) 0.0031(15) -0.0012(17) -0.0063(17)
O13 0.094(4) 0.020(2) 0.067(3) 0.0099(19) -0.047(3) -0.013(2)
O14 0.077(3) 0.037(3) 0.082(3) -0.017(2) -0.002(3) -0.018(2)
O15 0.100(5) 0.049(3) 0.087(4) -0.001(3) 0.011(3) -0.015(3)
O16 0.104(4) 0.038(3) 0.087(4) -0.007(3) 0.004(3) 0.007(3)
C1 0.045(4) 0.044(4) 0.040(3) 0.010(3) 0.000(3) 0.006(3)
C2 0.039(3) 0.047(4) 0.044(3) 0.003(3) -0.003(3) 0.008(3)
C3 0.040(3) 0.033(3) 0.036(3) 0.005(2) -0.007(3) -0.009(3)
C4 0.044(3) 0.050(4) 0.029(3) 0.010(3) -0.004(3) -0.006(3)
C5 0.040(3) 0.045(4) 0.033(3) 0.000(3) -0.009(3) 0.002(3)
C6 0.042(3) 0.042(3) 0.033(3) 0.007(3) -0.007(3) -0.010(3)
C7 0.042(3) 0.041(4) 0.047(4) 0.015(3) -0.003(3) -0.007(3)
C8 0.038(3) 0.037(3) 0.043(3) 0.007(3) 0.003(3) 0.000(3)
C9 0.040(3) 0.036(3) 0.030(3) 0.003(2) -0.002(2) -0.009(3)
C10 0.048(4) 0.036(3) 0.047(3) 0.010(3) 0.000(3) -0.009(3)
C11 0.045(4) 0.042(4) 0.040(3) -0.001(3) 0.007(3) 0.000(3)
C12 0.044(3) 0.041(3) 0.035(3) 0.010(3) -0.003(3) -0.003(3)
C13 0.033(3) 0.034(3) 0.034(3) 0.000(2) -0.004(2) -0.008(2)
C14 0.032(3) 0.048(4) 0.046(3) 0.011(3) -0.001(3) -0.002(3)
C15 0.036(3) 0.045(4) 0.038(3) 0.006(3) -0.007(3) 0.001(3)
C16 0.038(3) 0.055(4) 0.036(3) 0.010(3) -0.006(3) 0.000(3)
C17 0.081(5) 0.042(4) 0.069(5) 0.004(4) -0.017(4) -0.005(4)
C18 0.061(4) 0.039(4) 0.065(4) -0.005(3) -0.010(4) -0.001(3)
C19 0.070(5) 0.034(4) 0.079(5) -0.015(4) -0.007(4) -0.012(3)
C20 0.056(4) 0.039(4) 0.090(5) -0.011(4) -0.005(4) -0.009(3)
C21 0.050(4) 0.035(4) 0.071(5) -0.009(3) -0.008(4) -0.004(3)
C22 0.099(6) 0.037(4) 0.084(6) -0.025(4) 0.008(5) -0.021(4)
C23 0.085(6) 0.043(4) 0.090(6) -0.010(4) -0.007(5) -0.023(4)
C24 0.057(4) 0.033(4) 0.069(5) -0.009(3) -0.007(4) -0.009(3)
C25 0.061(4) 0.048(4) 0.059(4) -0.005(3) -0.023(4) -0.002(3)
C26 0.050(4) 0.033(3) 0.057(4) -0.007(3) -0.015(3) 0.005(3)
C27 0.037(3) 0.029(3) 0.042(3) -0.003(3) -0.001(3) 0.001(3)
C28 0.064(5) 0.036(4) 0.098(6) -0.008(4) -0.043(4) 0.009(3)
C29 0.059(5) 0.035(4) 0.105(6) -0.010(4) -0.034(5) 0.013(3)
C30 0.034(3) 0.028(3) 0.038(3) 0.002(2) -0.002(3) -0.004(3)
C31 0.083(5) 0.035(4) 0.047(4) 0.011(3) -0.014(4) -0.013(3)
C32 0.059(4) 0.018(3) 0.054(4) 0.015(3) -0.028(3) -0.007(3)
C33 0.068(4) 0.026(3) 0.060(4) -0.005(3) -0.014(4) 0.002(3)
C34 0.055(4) 0.024(3) 0.053(4) 0.009(3) -0.018(3) -0.013(3)
C35 0.068(4) 0.018(3) 0.077(5) 0.010(3) -0.035(4) -0.007(3)
C36 0.072(4) 0.025(3) 0.056(4) 0.008(3) -0.031(4) -0.010(3)
C37 0.046(3) 0.022(3) 0.037(3) 0.008(2) -0.007(3) -0.008(2)
C38 0.051(4) 0.022(3) 0.057(4) 0.010(3) -0.014(3) -0.006(3)
C39 0.057(4) 0.033(3) 0.052(4) 0.015(3) -0.025(3) -0.013(3)
C40 0.040(3) 0.023(3) 0.039(3) 0.006(2) -0.001(3) -0.007(2)
C41 0.051(4) 0.027(3) 0.050(4) 0.012(3) -0.013(3) -0.019(3)
C42 0.047(4) 0.028(3) 0.046(3) 0.005(3) -0.016(3) -0.007(3)
C43 0.047(4) 0.062(5) 0.058(4) 0.007(4) -0.017(3) -0.007(3)
C44 0.067(5) 0.072(5) 0.069(5) 0.026(4) -0.031(4) -0.017(4)
C45 0.049(4) 0.036(4) 0.085(5) 0.023(4) -0.022(4) -0.009(3)
C46 0.048(4) 0.048(4) 0.077(5) 0.002(4) -0.012(4) -0.005(3)
C47 0.047(4) 0.056(4) 0.048(4) 0.001(3) -0.013(3) -0.008(3)
C48 0.048(4) 0.033(3) 0.072(5) 0.013(3) -0.023(3) -0.006(3)
C49 0.059(4) 0.040(4) 0.099(6) 0.011(4) -0.042(4) -0.010(3)
C50 0.065(4) 0.044(4) 0.067(4) 0.010(3) -0.027(4) -0.016(3)
C51 0.060(4) 0.040(4) 0.058(4) 0.011(3) -0.031(3) -0.006(3)
C52 0.063(4) 0.039(4) 0.087(5) 0.007(4) -0.044(4) -0.002(3)
C53 0.050(4) 0.049(4) 0.080(5) 0.011(4) -0.036(4) -0.011(3)
C54 0.084(6) 0.049(4) 0.083(5) 0.012(4) -0.050(5) -0.012(4)
C55 0.037(3) 0.025(3) 0.050(4) 0.010(3) -0.009(3) -0.005(3)
C56 0.042(3) 0.017(3) 0.042(3) 0.006(2) -0.006(3) -0.004(2)
C57 0.065(4) 0.031(3) 0.048(4) 0.010(3) -0.009(3) -0.006(3)
C58 0.075(5) 0.029(3) 0.051(4) 0.007(3) -0.010(4) -0.005(3)
N3 0.173(9) 0.044(5) 0.175(8) 0.034(5) -0.157(7) -0.032(5)
C59 0.173(9) 0.044(5) 0.175(8) 0.034(5) -0.157(7) -0.032(5)
C60 0.165(16) 0.026(7) 0.214(13) 0.012(8) -0.144(10) -0.028(8)
C61 0.162(19) 0.033(8) 0.229(14) 0.013(9) -0.131(12) -0.021(10)
C62 0.163(16) 0.027(6) 0.199(13) 0.018(8) -0.145(10) -0.026(8)
C63 0.173(9) 0.044(5) 0.175(8) 0.034(5) -0.157(7) -0.032(5)
C64 0.146(15) 0.030(8) 0.225(13) 0.020(10) -0.141(11) -0.011(8)
C65 0.150(18) 0.064(13) 0.241(14) -0.011(14) -0.146(13) -0.004(12)
C66 0.15(2) 0.055(11) 0.244(14) -0.024(16) -0.141(15) -0.004(10)
C67 0.126(13) 0.050(8) 0.264(14) -0.010(11) -0.145(11) 0.010(7)
C68 0.107(16) 0.068(12) 0.250(16) -0.013(16) -0.118(14) -0.012(10)
C69 0.136(17) 0.060(12) 0.248(14) 0.022(13) -0.136(13) -0.020(11)
C70 0.139(18) 0.059(10) 0.249(15) 0.002(12) -0.158(13) 0.010(10)
C71 0.21(2) 0.107(13) 0.255(17) -0.034(14) -0.193(15) 0.024(15)
C72 0.22(2) 0.136(17) 0.247(17) -0.032(18) -0.199(15) 0.011(16)
N4 0.153(18) 0.18(2) 0.31(2) -0.009(17) -0.199(15) -0.006(17)
C73 0.115(19) 0.121(16) 0.35(2) 0.011(16) -0.116(19) -0.037(15)
C74 0.13(2) 0.074(12) 0.35(2) 0.013(16) -0.106(18) 0.007(13)

loop_
_atom_type_symbol
_atom_type_description
_atom_type_scat_dispersion_real
_atom_type_scat_dispersion_imag
_atom_type_scat_source
C C 0.0033 0.0016 'International Tables Vol C Tables 4.2.6.8 and 6.1.1.4'
H H 0.0000 0.0000 'International Tables Vol C Tables 4.2.6.8 and 6.1.1.4'
N N 0.0061 0.0033 'International Tables Vol C Tables 4.2.6.8 and 6.1.1.4'
O O 0.0106 0.0060 'International Tables Vol C Tables 4.2.6.8 and 6.1.1.4'
Co Co 0.3494 0.9721 'International Tables Vol C Tables 4.2.6.8 and 6.1.1.4'

loop_
_geom_angle_atom_site_label_1
_geom_angle_atom_site_label_2
_geom_angle_atom_site_label_3
_geom_angle
_geom_angle_site_symmetry_1
_geom_angle_site_symmetry_3
O8 Co1 O6 96.99(18) . .
O8 Co1 N2 87.40(16) . .
O6 Co1 N2 93.83(18) . .
O8 Co1 O10 109.85(16) . .
O6 Co1 O10 153.02(16) . .
N2 Co1 O10 84.84(17) . .
O8 Co1 O9 171.14(17) . .
O6 Co1 O9 91.87(17) . .
N2 Co1 O9 92.15(16) . .
O10 Co1 O9 61.31(15) . .
O8 Co1 O12 87.90(14) . .
O6 Co1 O12 95.19(16) . .
N2 Co1 O12 170.27(17) . .
O10 Co1 O12 88.76(14) . .
O9 Co1 O12 91.18(14) . .
O8 Co1 C30 140.38(19) . .
O6 Co1 C30 122.61(19) . .
N2 Co1 C30 88.70(18) . .
O10 Co1 C30 30.55(16) . .
O9 Co1 C30 30.76(16) . .
O12 Co1 C30 89.49(15) . .
O5 Co2 O7 106.83(19) . .
O5 Co2 O12 115.29(17) . .
O7 Co2 O12 105.53(17) . .
O5 Co2 N1 112.95(19) . .
O7 Co2 N1 103.16(18) . .
O12 Co2 N1 111.89(18) . .
N3 Co3 N3 180.0 2_576 .
N3 Co3 O2 97.4(4) 2_576 .
N3 Co3 O2 82.6(4) . .
N3 Co3 O2 82.6(4) 2_576 2_576
N3 Co3 O2 97.4(4) . 2_576
O2 Co3 O2 180.0(4) . 2_576
N3 Co3 O1 81.0(5) 2_576 .
N3 Co3 O1 99.0(5) . .
O2 Co3 O1 90.0(2) . .
O2 Co3 O1 90.0(2) 2_576 .
N3 Co3 O1 99.0(5) 2_576 2_576
N3 Co3 O1 81.0(5) . 2_576
O2 Co3 O1 90.0(2) . 2_576
O2 Co3 O1 90.0(2) 2_576 2_576
O1 Co3 O1 179.999(1) . 2_576
C1 N1 C5 117.8(5) . .
C1 N1 Co2 124.8(4) . .
C5 N1 Co2 117.4(4) . .
C16 N2 C15 116.3(5) . .
C16 N2 Co1 121.3(4) . .
C15 N2 Co1 120.2(4) . .
Co3 O1 H1C 110.8 . .
Co3 O1 H1B 77.0 . .
H1C O1 H1B 167.3 . .
C54 O2 Co3 129.6(6) . .
C48 O4 C45 117.5(5) . .
C41 O5 Co2 118.4(4) . .
C41 O6 Co1 142.5(4) . .
C55 O7 Co2 121.9(4) . .
C55 O8 Co1 138.9(4) . .
C30 O9 Co1 89.4(3) . .
C30 O10 Co1 89.9(3) . .
C40 O12 Co2 102.3(3) . .
C40 O12 Co1 121.2(3) . .
Co2 O12 Co1 98.28(15) . .
C34 O13 C32 118.6(5) . .
C21 O14 C24 116.6(5) . .
C17 O15 H15 109.5 . .
N1 C1 C2 122.1(6) . .
N1 C1 H1A 119.0 . .
C2 C1 H1A 119.0 . .
C3 C2 C1 120.6(6) . .
C3 C2 H2 119.7 . .
C1 C2 H2 119.7 . .
C2 C3 C4 116.8(5) . .
C2 C3 C6 124.1(5) . .
C4 C3 C6 119.1(5) . .
C5 C4 C3 119.5(5) . .
C5 C4 H4 120.2 . .
C3 C4 H4 120.2 . .
N1 C5 C4 123.2(5) . .
N1 C5 H5 118.4 . .
C4 C5 H5 118.4 . .
C7 C6 C11 118.1(5) . .
C7 C6 C3 121.8(5) . .
C11 C6 C3 120.1(5) . .
C6 C7 C8 120.6(5) . .
C6 C7 H7 119.7 . .
C8 C7 H7 119.7 . .
C9 C8 C7 121.5(5) . .
C9 C8 H8 119.3 . .
C7 C8 H8 119.3 . .
C8 C9 C10 117.8(5) . .
C8 C9 C13 123.0(5) . .
C10 C9 C13 119.2(5) . .
C11 C10 C9 120.5(5) . .
C11 C10 H10 119.7 . .
C9 C10 H10 119.7 . .
C10 C11 C6 121.5(5) . .
C10 C11 H11 119.2 . .
C6 C11 H11 119.2 . .
C15 C12 C13 120.8(6) 1_654 .
C15 C12 H12 119.6 1_654 .
C13 C12 H12 119.6 . .
C14 C13 C12 115.2(5) . .
C14 C13 C9 121.8(5) . .
C12 C13 C9 122.9(5) . .
C16 C14 C13 121.4(5) 1_654 .
C16 C14 H14 119.3 1_654 .
C13 C14 H14 119.3 . .
N2 C15 C12 122.9(5) . 1_456
N2 C15 H15A 118.6 . .
C12 C15 H15A 118.6 1_456 .
N2 C16 C14 123.4(6) . 1_456
N2 C16 H16 118.3 . .
C14 C16 H16 118.3 1_456 .
O16 C17 O15 123.5(7) . .
O16 C17 C18 123.7(7) . .
O15 C17 C18 112.8(6) . .
C19 C18 C23 117.7(6) . .
C19 C18 C17 120.3(6) . .
C23 C18 C17 121.8(7) . .
C20 C19 C18 121.7(6) . .
C20 C19 H19 119.2 . .
C18 C19 H19 119.2 . .
C19 C20 C21 118.5(6) . .
C19 C20 H20 120.7 . .
C21 C20 H20 120.7 . .
C22 C21 O14 124.3(6) . .
C22 C21 C20 120.7(6) . .
O14 C21 C20 115.0(6) . .
C21 C22 C23 119.5(6) . .
C21 C22 H22 120.3 . .
C23 C22 H22 120.3 . .
C22 C23 C18 121.9(7) . .
C22 C23 H23 119.0 . .
C18 C23 H23 119.0 . .
C29 C24 C25 122.0(6) . .
C29 C24 O14 119.7(6) . .
C25 C24 O14 118.3(7) . .
C26 C25 C24 117.5(7) . .
C26 C25 H25 121.2 . .
C24 C25 H25 121.2 . .
C27 C26 C25 121.4(6) . .
C27 C26 H26 119.3 . .
C25 C26 H26 119.3 . .
C26 C27 C28 119.6(6) . .
C26 C27 C30 119.4(5) . .
C28 C27 C30 120.9(6) . .
C29 C28 C27 119.2(7) . .
C29 C28 H28 120.4 . .
C27 C28 H28 120.4 . .
C24 C29 C28 120.1(6) . .
C24 C29 H29 119.9 . .
C28 C29 H29 119.9 . .
O10 C30 O9 119.3(5) . .
O10 C30 C27 120.0(5) . .
O9 C30 C27 120.7(5) . .
O10 C30 Co1 59.5(3) . .
O9 C30 Co1 59.8(3) . .
C27 C30 Co1 179.3(4) . .
C32 C31 C58 118.9(6) . 1_565
C32 C31 H31 120.6 . .
C58 C31 H31 120.6 1_565 .
C31 C32 C33 120.9(5) . .
C31 C32 O13 116.4(6) . .
C33 C32 O13 122.6(6) . .
C32 C33 C57 120.2(6) . 1_565
C32 C33 H33 119.9 . .
C57 C33 H33 119.9 1_565 .
C35 C34 O13 123.5(5) . .
C35 C34 C39 119.7(6) . .
O13 C34 C39 116.5(6) . .
C34 C35 C36 120.0(6) . .
C34 C35 H35 120.0 . .
C36 C35 H35 120.0 . .
C35 C36 C37 120.1(6) . .
C35 C36 H36 119.9 . .
C37 C36 H36 119.9 . .
C38 C37 C36 119.6(5) . .
C38 C37 C40 119.7(5) . .
C36 C37 C40 120.7(6) . .
C37 C38 C39 120.4(5) . .
C37 C38 H38 119.8 . .
C39 C38 H38 119.8 . .
C38 C39 C34 120.2(6) . .
C38 C39 H39 119.9 . .
C34 C39 H39 119.9 . .
O11 C40 O12 120.0(5) . .
O11 C40 C37 122.2(5) . .
O12 C40 C37 117.8(5) . .
O6 C41 O5 124.4(6) . .
O6 C41 C42 118.2(5) . .
O5 C41 C42 117.5(5) . .
C47 C42 C43 118.9(6) . .
C47 C42 C41 120.9(6) . .
C43 C42 C41 120.1(6) . .
C42 C43 C44 119.7(7) . .
C42 C43 H43 120.1 . .
C44 C43 H43 120.1 . .
C45 C44 C43 119.9(7) . .
C45 C44 H44 120.1 . .
C43 C44 H44 120.1 . .
C44 C45 C46 121.2(7) . .
C44 C45 O4 119.4(7) . .
C46 C45 O4 119.3(7) . .
C45 C46 C47 119.4(7) . .
C45 C46 H46 120.3 . .
C47 C46 H46 120.3 . .
C46 C47 C42 120.8(6) . .
C46 C47 H47 119.6 . .
C42 C47 H47 119.6 . .
C53 C48 O4 116.0(6) . .
C53 C48 C49 119.2(6) . .
O4 C48 C49 124.7(6) . .
C50 C49 C48 120.6(7) . .
C50 C49 H49 119.7 . .
C48 C49 H49 119.7 . .
C49 C50 C51 120.6(7) . .
C49 C50 H50 119.7 . .
C51 C50 H50 119.7 . .
C52 C51 C50 117.8(6) . .
C52 C51 C54 122.3(6) . .
C50 C51 C54 119.9(6) . .
C53 C52 C51 121.9(6) . .
C53 C52 H52 119.1 . .
C51 C52 H52 119.1 . .
C52 C53 C48 119.9(6) . .
C52 C53 H53 120.1 . .
C48 C53 H53 120.1 . .
O3 C54 O2 124.0(7) . .
O3 C54 C51 120.5(7) . .
O2 C54 C51 115.5(7) . .
O8 C55 O7 124.5(5) . .
O8 C55 C56 118.6(5) . .
O7 C55 C56 116.9(5) . .
C58 C56 C57 118.8(5) . .
C58 C56 C55 119.9(5) . .
C57 C56 C55 121.3(5) . .
C33 C57 C56 120.1(6) 1_545 .
C33 C57 H57 119.9 1_545 .
C56 C57 H57 119.9 . .
C56 C58 C31 121.0(6) . 1_545
C56 C58 H58 119.5 . .
C31 C58 H58 119.5 1_545 .
C59 N3 C63 120.0 . .
C59 N3 Co3 117.1(7) . .
C63 N3 Co3 122.3(7) . .
N3 C59 C60 120.0 . .
N3 C59 H59 120.0 . .
C60 C59 H59 120.0 . .
C61 C60 C59 120.0 . .
C61 C60 H60 120.0 . .
C59 C60 H60 120.0 . .
C62 C61 C60 120.0 . .
C62 C61 C64 116.2(9) . .
C60 C61 C64 123.8(9) . .
C61 C62 C63 120.0 . .
C61 C62 H62 120.0 . .
C63 C62 H62 120.0 . .
C62 C63 N3 120.0 . .
C62 C63 H63 120.0 . .
N3 C63 H63 120.0 . .
C65 C64 C69 120.0 . .
C65 C64 C61 118.1(12) . .
C69 C64 C61 121.8(12) . .
C66 C65 C64 120.0 . .
C66 C65 H65 120.0 . .
C64 C65 H65 120.0 . .
C65 C66 C67 120.0 . .
C65 C66 H66 120.0 . .
C67 C66 H66 120.0 . .
C68 C67 C66 120.0 . .
C68 C67 C70 120.1(14) . .
C66 C67 C70 119.9(14) . .
C67 C68 C69 120.0 . .
C67 C68 H68 120.0 . .
C69 C68 H68 120.0 . .
C68 C69 C64 120.0 . .
C68 C69 H69 120.0 . .
C64 C69 H69 120.0 . .
C71 C70 C74 120.0 . .
C71 C70 C67 121.6(17) . .
C74 C70 C67 118.4(17) . .
C70 C71 C72 120.0 . .
C70 C71 H71 120.0 . .
C72 C71 H71 120.0 . .
N4 C72 C71 120.0 . .
N4 C72 H72 120.0 . .
C71 C72 H72 120.0 . .
C72 N4 C73 120.0 . .
C74 C73 N4 120.0 . .
C74 C73 H73 120.0 . .
N4 C73 H73 120.0 . .
C73 C74 C70 120.0 . .
C73 C74 H74 120.0 . .
C70 C74 H74 120.0 . .

loop_
_geom_bond_atom_site_label_1
_geom_bond_atom_site_label_2
_geom_bond_distance
_geom_bond_site_symmetry_2
Co1 O8 2.056(4) .
Co1 O6 2.056(4) .
Co1 N2 2.125(4) .
Co1 O10 2.136(4) .
Co1 O9 2.143(4) .
Co1 O12 2.208(4) .
Co1 C30 2.479(6) .
Co2 O5 1.964(4) .
Co2 O7 1.965(4) .
Co2 O12 1.977(4) .
Co2 N1 2.025(4) .
Co3 N3 1.929(13) 2_576
Co3 N3 1.929(13) .
Co3 O2 2.079(6) .
Co3 O2 2.079(6) 2_576
Co3 O1 2.117(7) .
Co3 O1 2.117(7) 2_576
N1 C1 1.337(7) .
N1 C5 1.344(7) .
N2 C16 1.337(7) .
N2 C15 1.340(7) .
O1 H1C 0.8201 .
O1 H1B 0.8682 .
O2 C54 1.257(9) .
O3 C54 1.249(8) .
O4 C48 1.381(7) .
O4 C45 1.404(8) .
O5 C41 1.267(7) .
O6 C41 1.259(7) .
O7 C55 1.272(7) .
O8 C55 1.246(7) .
O9 C30 1.268(7) .
O10 C30 1.260(6) .
O11 C40 1.238(7) .
O12 C40 1.304(6) .
O13 C34 1.377(7) .
O13 C32 1.397(6) .
O14 C21 1.388(8) .
O14 C24 1.407(7) .
O15 C17 1.315(8) .
O15 H15 0.8200 .
O16 C17 1.195(8) .
C1 C2 1.392(8) .
C1 H1A 0.9300 .
C2 C3 1.380(8) .
C2 H2 0.9300 .
C3 C4 1.402(8) .
C3 C6 1.484(7) .
C4 C5 1.375(7) .
C4 H4 0.9300 .
C5 H5 0.9300 .
C6 C7 1.383(8) .
C6 C11 1.389(8) .
C7 C8 1.392(8) .
C7 H7 0.9300 .
C8 C9 1.380(8) .
C8 H8 0.9300 .
C9 C10 1.400(8) .
C9 C13 1.484(7) .
C10 C11 1.379(8) .
C10 H10 0.9300 .
C11 H11 0.9300 .
C12 C15 1.382(7) 1_654
C12 C13 1.385(8) .
C12 H12 0.9300 .
C13 C14 1.381(8) .
C14 C16 1.366(8) 1_654
C14 H14 0.9300 .
C15 C12 1.382(7) 1_456
C15 H15A 0.9300 .
C16 C14 1.366(8) 1_456
C16 H16 0.9300 .
C17 C18 1.500(10) .
C18 C19 1.375(9) .
C18 C23 1.385(9) .
C19 C20 1.372(9) .
C19 H19 0.9300 .
C20 C21 1.400(9) .
C20 H20 0.9300 .
C21 C22 1.356(9) .
C22 C23 1.364(10) .
C22 H22 0.9300 .
C23 H23 0.9300 .
C24 C29 1.349(10) .
C24 C25 1.390(9) .
C25 C26 1.384(9) .
C25 H25 0.9300 .
C26 C27 1.369(8) .
C26 H26 0.9300 .
C27 C28 1.394(8) .
C27 C30 1.503(8) .
C28 C29 1.383(9) .
C28 H28 0.9300 .
C29 H29 0.9300 .
C31 C32 1.362(9) .
C31 C58 1.393(8) 1_565
C31 H31 0.9300 .
C32 C33 1.369(8) .
C33 C57 1.380(8) 1_565
C33 H33 0.9300 .
C34 C35 1.374(8) .
C34 C39 1.381(8) .
C35 C36 1.379(8) .
C35 H35 0.9300 .
C36 C37 1.388(8) .
C36 H36 0.9300 .
C37 C38 1.366(8) .
C37 C40 1.482(8) .
C38 C39 1.379(8) .
C38 H38 0.9300 .
C39 H39 0.9300 .
C41 C42 1.506(8) .
C42 C47 1.376(8) .
C42 C43 1.383(9) .
C43 C44 1.391(9) .
C43 H43 0.9300 .
C44 C45 1.349(10) .
C44 H44 0.9300 .
C45 C46 1.361(10) .
C46 C47 1.376(9) .
C46 H46 0.9300 .
C47 H47 0.9300 .
C48 C53 1.378(8) .
C48 C49 1.389(9) .
C49 C50 1.368(9) .
C49 H49 0.9300 .
C50 C51 1.394(9) .
C50 H50 0.9300 .
C51 C52 1.386(9) .
C51 C54 1.486(9) .
C52 C53 1.367(9) .
C52 H52 0.9300 .
C53 H53 0.9300 .
C55 C56 1.492(7) .
C56 C58 1.381(8) .
C56 C57 1.381(8) .
C57 C33 1.380(8) 1_545
C57 H57 0.9300 .
C58 C31 1.393(8) 1_545
C58 H58 0.9300 .
N3 C59 1.3900 .
N3 C63 1.3900 .
C59 C60 1.3900 .
C59 H59 0.9300 .
C60 C61 1.3900 .
C60 H60 0.9300 .
C61 C62 1.3900 .
C61 C64 1.774(19) .
C62 C63 1.3900 .
C62 H62 0.9300 .
C63 H63 0.9300 .
C64 C65 1.3900 .
C64 C69 1.3900 .
C65 C66 1.3900 .
C65 H65 0.9300 .
C66 C67 1.3900 .
C66 H66 0.9300 .
C67 C68 1.3900 .
C67 C70 1.62(3) .
C68 C69 1.3900 .
C68 H68 0.9300 .
C69 H69 0.9300 .
C70 C71 1.3900 .
C70 C74 1.3900 .
C71 C72 1.3900 .
C71 H71 0.9300 .
C72 N4 1.3900 .
C72 H72 0.9300 .
N4 C73 1.3900 .
C73 C74 1.3900 .
C73 H73 0.9300 .
C74 H74 0.9300 .
